data_2022683
loop_
_publ_author_name
'Mohammed, Adnan I.'
'Bhadbhade, Mohan M.'
'Read, Roger W.'

_publ_section_title
;
 3,4-Bis-<i>O</i>-propargyl-1,2:5,6-di-<i>O</i>-isopropylidene-<small>D</small>-mannitol:
 a study of multiple weak hydrogen bonds in the solid state
;
_journal_coeditor_code OC3016
_journal_issue 11
_journal_name_full 'Acta Crystallographica Section C'
_journal_page_first
;
;
_journal_paper_doi 10.1107/S205322962200897X
_journal_volume 78
_journal_year 2022
_chemical_absolute_configuration rm
_chemical_formula_iupac 'C18 H26 O6'
_chemical_formula_moiety 'C18 H26 O6'
_chemical_formula_sum 'C18 H26 O6'
_chemical_formula_weight 338.39
_chemical_name_common
;
3,4-Bis-<i>O</i>-propargyl-1,2:5,6-di-<i>O</i>-isopropylidene-<i>D</i>-mannitol
;
_chemical_name_systematic
(1<i>R</i>,2<i>R</i>)-1,2-Bis[(<i>R</i>)-2,2-dimethyl-1,3-dioxolan-4-yl]-1,2-bis(prop-2-yn-1-yloxy)ethane
_space_group_crystal_system triclinic
_space_group_IT_number 1
_space_group_name_Hall 'P 1'
_space_group_name_H-M_alt 'P 1'
_atom_sites_solution_hydrogens geom
_audit_creation_method
;
Olex2 1.2
(compiled 2018.05.29 svn.r3508 for OlexSys, GUI svn.r5506)
;
_cell_angle_alpha 73.378(2)
_cell_angle_beta 88.382(2)
_cell_angle_gamma 86.400(2)
_cell_formula_units_Z 3
_cell_length_a 9.4726(4)
_cell_length_b 10.3000(5)
_cell_length_c 15.3583(7)
_cell_measurement_reflns_used 9994
_cell_measurement_temperature 150(2)
_cell_measurement_theta_max 30.42
_cell_measurement_theta_min 2.57
_cell_volume 1432.94(11)
_computing_cell_refinement
;
SAINT (Bruker, 2016)
;
_computing_data_collection
;
APEX3 (Bruker, 2016)
;
_computing_data_reduction
;
SAINT (Bruker, 2016)
;
_computing_molecular_graphics
;
OLEX2 (Dolomanov <i>et al.</i>,  2009)
;
_computing_publication_material
;
OLEX2 (Dolomanov <i>et al.</i>,  2009)
;
_computing_structure_refinement
;
SHELXL (Sheldrick, 2015b)
;
_computing_structure_solution
;
SHELXT (Sheldrick, 2015a)
;
_diffrn_ambient_temperature 150.0
_diffrn_measured_fraction_theta_full 0.985
_diffrn_measured_fraction_theta_max 0.985
_diffrn_measurement_device_type 'Bruker APEXII CCD'
_diffrn_measurement_method '\f and \w scans'
_diffrn_radiation_monochromator graphite
_diffrn_radiation_type MoK\a
_diffrn_radiation_wavelength 0.71073
_diffrn_reflns_av_R_equivalents 0.0278
_diffrn_reflns_av_unetI/netI 0.0247
_diffrn_reflns_limit_h_max 11
_diffrn_reflns_limit_h_min -11
_diffrn_reflns_limit_k_max 12
_diffrn_reflns_limit_k_min -12
_diffrn_reflns_limit_l_max 18
_diffrn_reflns_limit_l_min -16
_diffrn_reflns_number 25389
_diffrn_reflns_theta_full 24.999
_diffrn_reflns_theta_max 24.999
_diffrn_reflns_theta_min 2.573
_diffrn_standards_number 0
_exptl_absorpt_coefficient_mu 0.088
_exptl_absorpt_correction_T_max 0.7461
_exptl_absorpt_correction_T_min 0.6785
_exptl_absorpt_correction_type multi-scan
_exptl_absorpt_process_details
;
(SADABS; Bruker, 2016)
;
_exptl_crystal_colour colourless
_exptl_crystal_density_diffrn 1.176
_exptl_crystal_description block
_exptl_crystal_F_000 546
_exptl_crystal_size_max 0.24
_exptl_crystal_size_mid 0.208
_exptl_crystal_size_min 0.186
_refine_diff_density_max 0.213
_refine_diff_density_min -0.147
_refine_ls_abs_structure_details
;
Flack <i>x</i> determined using 3228 quotients [(I+)-(I-)]/[(I+)+(I-)]
(Parsons <i>et al.</i>,  2013)
;
_refine_ls_abs_structure_Flack 0.04(17)
_refine_ls_extinction_method none
_refine_ls_goodness_of_fit_ref 1.016
_refine_ls_hydrogen_treatment constr
_refine_ls_matrix_type full
_refine_ls_number_parameters 661
_refine_ls_number_reflns 8343
_refine_ls_number_restraints 3
_refine_ls_restrained_S_all 1.016
_refine_ls_R_factor_all 0.0264
_refine_ls_R_factor_gt 0.0255
_refine_ls_shift/su_max 0.000
_refine_ls_shift/su_mean 0.000
_refine_ls_structure_factor_coef Fsqd
_refine_ls_weighting_details 'w=1/[\s^2^(Fo^2^)+(0.0320P)^2^+0.2227P] where P=(Fo^2^+2Fc^2^)/3'
_refine_ls_weighting_scheme calc
_refine_ls_wR_factor_gt 0.0643
_refine_ls_wR_factor_ref 0.0650
_reflns_number_gt 8134
_reflns_number_total 8343
_reflns_threshold_expression 'I > 2\s(I)'
_cod_data_source_file oc3016sup1.cif
_cod_data_source_block I
_cod_database_code 2022683
_shelx_space_group_comment
;
The symmetry employed for this shelxl refinement is uniquely defined
by the following loop, which should always be used as a source of
symmetry information in preference to the above space-group names.
They are only intended as comments.
;
_shelx_estimated_absorpt_t_min 0.979
_shelx_estimated_absorpt_t_max 0.984

loop_
_space_group_symop_operation_xyz
'x, y, z'

loop_
_atom_site_type_symbol
_atom_site_label
_atom_site_fract_x
_atom_site_fract_y
_atom_site_fract_z
_atom_site_U_iso_or_equiv
_atom_site_adp_type
_atom_site_calc_flag
_atom_site_occupancy
_atom_site_disorder_assembly
_atom_site_disorder_group
O O1A 0.5767(2) 0.36428(16) 0.40439(11) 0.0489(4) Uani d 1 . .
O O2A 0.54541(15) 0.41366(14) 0.25379(10) 0.0330(3) Uani d 1 . .
O O3A 0.24531(14) 0.50233(13) 0.28189(9) 0.0290(3) Uani d 1 . .
O O4A 0.32743(15) 0.73829(14) 0.32764(10) 0.0317(3) Uani d 1 . .
O O5A 0.15270(14) 0.92079(13) 0.17358(10) 0.0289(3) Uani d 1 . .
O O6A -0.00610(14) 0.85925(14) 0.28710(10) 0.0335(3) Uani d 1 . .
C C1A 0.6383(2) 0.3393(2) 0.32429(16) 0.0368(5) Uani d 1 . .
C C2A 0.5095(2) 0.4969(2) 0.37928(14) 0.0332(5) Uani d 1 . .
H H2AA 0.565949 0.561019 0.398912 0.040 Uiso calc 1 . .
H H2AB 0.413939 0.496536 0.407191 0.040 Uiso calc 1 . .
C C3A 0.5001(2) 0.5369(2) 0.27551(14) 0.0279(4) Uani d 1 . .
H H3A 0.568748 0.607920 0.248585 0.034 Uiso calc 1 . .
C C4A 0.7862(3) 0.3876(3) 0.3084(3) 0.0639(8) Uani d 1 . .
H H4AA 0.822356 0.377996 0.250032 0.096 Uiso calc 1 . .
H H4AB 0.847564 0.333064 0.357378 0.096 Uiso calc 1 . .
H H4AC 0.784989 0.483173 0.307554 0.096 Uiso calc 1 . .
C C5A 0.6321(3) 0.1904(2) 0.33391(19) 0.0485(6) Uani d 1 . .
H H5AA 0.533783 0.164730 0.343942 0.073 Uiso calc 1 . .
H H5AB 0.689372 0.138090 0.385720 0.073 Uiso calc 1 . .
H H5AC 0.669065 0.171312 0.278332 0.073 Uiso calc 1 . .
C C6A 0.3554(2) 0.58493(18) 0.23527(13) 0.0247(4) Uani d 1 . .
H H6A 0.357882 0.582720 0.170576 0.030 Uiso calc 1 . .
C C7A 0.2188(2) 0.3889(2) 0.24967(15) 0.0342(5) Uani d 1 . .
H H7AA 0.141175 0.338975 0.286288 0.041 Uiso calc 1 . .
H H7AB 0.304508 0.326512 0.258799 0.041 Uiso calc 1 . .
C C8A 0.1808(3) 0.4275(2) 0.15384(17) 0.0414(6) Uani d 1 . .
C C9A 0.1549(3) 0.4568(3) 0.0760(2) 0.0646(8) Uani d 1 . .
H H9A 0.133910 0.480487 0.013034 0.078 Uiso calc 1 . .
C C10A 0.31561(19) 0.73038(19) 0.23687(13) 0.0242(4) Uani d 1 . .
H H10A 0.383700 0.792082 0.197112 0.029 Uiso calc 1 . .
C C11A 0.3807(2) 0.8610(2) 0.33579(19) 0.0416(6) Uani d 1 . .
H H11A 0.343471 0.878119 0.392624 0.050 Uiso calc 1 . .
H H11B 0.346433 0.937705 0.284276 0.050 Uiso calc 1 . .
C C12A 0.5352(2) 0.8555(2) 0.33670(16) 0.0368(5) Uani d 1 . .
C C13A 0.6594(3) 0.8510(3) 0.3393(2) 0.0530(7) Uani d 1 . .
H H13A 0.759777 0.847379 0.341310 0.064 Uiso calc 1 . .
C C14A 0.0180(2) 0.9615(2) 0.20448(14) 0.0293(4) Uani d 1 . .
C C15A 0.0487(2) 0.7341(2) 0.27351(16) 0.0334(5) Uani d 1 . .
H H15A -0.025790 0.688674 0.251278 0.040 Uiso calc 1 . .
H H15B 0.087237 0.672175 0.330696 0.040 Uiso calc 1 . .
C C16A 0.1668(2) 0.77518(19) 0.20149(14) 0.0261(4) Uani d 1 . .
H H16A 0.149377 0.739783 0.148767 0.031 Uiso calc 1 . .
C C17A 0.0309(3) 1.0948(2) 0.22541(18) 0.0429(6) Uani d 1 . .
H H17A -0.058732 1.120802 0.251044 0.064 Uiso calc 1 . .
H H17B 0.053129 1.164970 0.169404 0.064 Uiso calc 1 . .
H H17C 0.106602 1.085024 0.269395 0.064 Uiso calc 1 . .
C C18A -0.0953(2) 0.9680(3) 0.13585(18) 0.0456(6) Uani d 1 . .
H H18A -0.100003 0.878701 0.125695 0.068 Uiso calc 1 . .
H H18B -0.072469 1.035035 0.078440 0.068 Uiso calc 1 . .
H H18C -0.186838 0.994524 0.158902 0.068 Uiso calc 1 . .
O O1B 1.0876(2) 1.16915(16) 0.43913(11) 0.0492(4) Uani d 1 . .
O O2B 1.05781(15) 1.13024(14) 0.58974(10) 0.0332(3) Uani d 1 . .
O O3B 0.76846(14) 1.04616(13) 0.56368(9) 0.0283(3) Uani d 1 . .
O O4B 0.86447(14) 0.79556(13) 0.53706(9) 0.0279(3) Uani d 1 . .
O O5B 0.72215(14) 0.62521(13) 0.69482(10) 0.0317(3) Uani d 1 . .
O O6B 0.49602(15) 0.71009(15) 0.66106(12) 0.0405(4) Uani d 1 . .
C C1B 1.1431(3) 1.1998(2) 0.51572(16) 0.0395(5) Uani d 1 . .
C C2B 1.0363(2) 1.0364(2) 0.46958(14) 0.0324(5) Uani d 1 . .
H H2BA 1.102525 0.969835 0.451963 0.039 Uiso calc 1 . .
H H2BB 0.942460 1.034333 0.443360 0.039 Uiso calc 1 . .
C C3B 1.0256(2) 1.0047(2) 0.57313(14) 0.0277(4) Uani d 1 . .
H H3B 1.099290 0.932365 0.601679 0.033 Uiso calc 1 . .
C C4B 1.2967(3) 1.1509(3) 0.5300(3) 0.0691(9) Uani d 1 . .
H H4BA 1.306375 1.053342 0.536337 0.104 Uiso calc 1 . .
H H4BB 1.330406 1.168030 0.585202 0.104 Uiso calc 1 . .
H H4BC 1.352965 1.199614 0.477656 0.104 Uiso calc 1 . .
C C5B 1.1180(3) 1.3501(2) 0.50326(19) 0.0525(7) Uani d 1 . .
H H5BA 1.171484 1.400440 0.450053 0.079 Uiso calc 1 . .
H H5BB 1.149366 1.371919 0.557434 0.079 Uiso calc 1 . .
H H5BC 1.016911 1.375531 0.494201 0.079 Uiso calc 1 . .
C C6B 0.88139(19) 0.96487(18) 0.61587(13) 0.0237(4) Uani d 1 . .
H H6B 0.877626 0.978483 0.677820 0.028 Uiso calc 1 . .
C C7B 0.7308(2) 1.1699(2) 0.58671(15) 0.0337(5) Uani d 1 . .
H H7BA 0.670065 1.230020 0.538455 0.040 Uiso calc 1 . .
H H7BB 0.817704 1.217179 0.589249 0.040 Uiso calc 1 . .
C C8B 0.6558(3) 1.1457(2) 0.67389(16) 0.0386(5) Uani d 1 . .
C C9B 0.5940(4) 1.1288(3) 0.7426(2) 0.0641(9) Uani d 1 . .
H H9B 0.543620 1.115047 0.798606 0.077 Uiso calc 1 . .
C C10B 0.8592(2) 0.81606(19) 0.62558(13) 0.0234(4) Uani d 1 . .
H H10B 0.939195 0.760120 0.661727 0.028 Uiso calc 1 . .
C C11B 0.9412(2) 0.6735(2) 0.53223(16) 0.0348(5) Uani d 1 . .
H H11C 0.933231 0.664014 0.470227 0.042 Uiso calc 1 . .
H H11D 0.898297 0.594684 0.575257 0.042 Uiso calc 1 . .
C C12B 1.0903(2) 0.6724(2) 0.55378(18) 0.0400(5) Uani d 1 . .
C C13B 1.2085(3) 0.6769(3) 0.5753(2) 0.0593(8) Uani d 1 . .
H H13B 1.303346 0.680435 0.592636 0.071 Uiso calc 1 . .
C C14B 0.5836(2) 0.5878(2) 0.67922(15) 0.0315(5) Uani d 1 . .
C C15B 0.5864(2) 0.8195(2) 0.62337(17) 0.0354(5) Uani d 1 . .
H H15C 0.546644 0.905085 0.633850 0.042 Uiso calc 1 . .
H H15D 0.601566 0.833704 0.557340 0.042 Uiso calc 1 . .
C C16B 0.7218(2) 0.77049(19) 0.67517(14) 0.0274(4) Uani d 1 . .
H H16B 0.716709 0.795885 0.733386 0.033 Uiso calc 1 . .
C C17B 0.5916(3) 0.5305(3) 0.59954(18) 0.0465(6) Uani d 1 . .
H H17D 0.499693 0.496962 0.591521 0.070 Uiso calc 1 . .
H H17E 0.664017 0.455561 0.610530 0.070 Uiso calc 1 . .
H H17F 0.616309 0.601554 0.544548 0.070 Uiso calc 1 . .
C C18B 0.5279(3) 0.4917(3) 0.76485(18) 0.0493(6) Uani d 1 . .
H H18D 0.534131 0.531499 0.815363 0.074 Uiso calc 1 . .
H H18E 0.584436 0.405460 0.778480 0.074 Uiso calc 1 . .
H H18F 0.428998 0.475763 0.756414 0.074 Uiso calc 1 . .
O O1C 0.61167(17) 0.75408(17) 0.90309(11) 0.0440(4) Uani d 1 . .
O O2C 0.52196(16) 0.76013(14) 1.03885(10) 0.0351(3) Uani d 1 . .
O O3C 0.46869(14) 1.05261(14) 0.93971(9) 0.0297(3) Uani d 1 . .
O O4C 0.22924(16) 1.01405(14) 0.84581(10) 0.0341(3) Uani d 1 . .
O O5C 0.02811(15) 1.17539(14) 0.92172(10) 0.0333(3) Uani d 1 . .
O O6C 0.13492(16) 1.37538(13) 0.87903(11) 0.0353(3) Uani d 1 . .
C C1C 0.6185(2) 0.6827(2) 0.99641(16) 0.0382(5) Uani d 1 . .
C C2C 0.4691(2) 0.8041(2) 0.88441(15) 0.0357(5) Uani d 1 . .
H H2CA 0.415918 0.740689 0.861936 0.043 Uiso calc 1 . .
H H2CB 0.464849 0.894014 0.838436 0.043 Uiso calc 1 . .
C C3C 0.4087(2) 0.81503(19) 0.97665(14) 0.0285(4) Uani d 1 . .
H H3C 0.326164 0.756654 0.994319 0.034 Uiso calc 1 . .
C C4C 0.5704(3) 0.5399(2) 1.01459(18) 0.0485(6) Uani d 1 . .
H H4CA 0.473775 0.543536 0.992547 0.073 Uiso calc 1 . .
H H4CB 0.572606 0.494752 1.080061 0.073 Uiso calc 1 . .
H H4CC 0.633761 0.489083 0.982932 0.073 Uiso calc 1 . .
C C5C 0.7649(3) 0.6880(4) 1.0296(2) 0.0662(9) Uani d 1 . .
H H5CA 0.831584 0.633648 1.002461 0.099 Uiso calc 1 . .
H H5CB 0.766659 0.651628 1.095927 0.099 Uiso calc 1 . .
H H5CC 0.792168 0.782340 1.012066 0.099 Uiso calc 1 . .
C C6C 0.3656(2) 0.95786(19) 0.98242(13) 0.0252(4) Uani d 1 . .
H H6C 0.358711 0.954767 1.048069 0.030 Uiso calc 1 . .
C C7C 0.5798(2) 1.0640(2) 0.99815(18) 0.0417(6) Uani d 1 . .
H H7CA 0.659208 1.108934 0.960535 0.050 Uiso calc 1 . .
H H7CB 0.615105 0.971922 1.033336 0.050 Uiso calc 1 . .
C C8C 0.5331(3) 1.1412(2) 1.06105(18) 0.0433(6) Uani d 1 . .
C C9C 0.4966(3) 1.2044(3) 1.1112(2) 0.0629(8) Uani d 1 . .
H H9C 0.467075 1.255470 1.151724 0.075 Uiso calc 1 . .
C C10C 0.2229(2) 1.00907(19) 0.93945(13) 0.0254(4) Uani d 1 . .
H H10C 0.152132 0.942138 0.969985 0.031 Uiso calc 1 . .
C C11C 0.1055(3) 0.9711(2) 0.81240(18) 0.0456(6) Uani d 1 . .
H H11E 0.094424 1.020118 0.747139 0.055 Uiso calc 1 . .
H H11F 0.021046 0.995301 0.845263 0.055 Uiso calc 1 . .
C C12C 0.1132(3) 0.8240(2) 0.82386(16) 0.0403(5) Uani d 1 . .
C C13C 0.1198(3) 0.7073(3) 0.82963(19) 0.0513(6) Uani d 1 . .
H H13C 0.125184 0.613195 0.834289 0.062 Uiso calc 1 . .
C C14C 0.0083(2) 1.3140(2) 0.86833(16) 0.0342(5) Uani d 1 . .
C C15C 0.2465(2) 1.27019(19) 0.89366(15) 0.0318(5) Uani d 1 . .
H H15E 0.326336 1.291148 0.926667 0.038 Uiso calc 1 . .
H H15F 0.281872 1.256345 0.835503 0.038 Uiso calc 1 . .
C C16C 0.1723(2) 1.14708(19) 0.95107(14) 0.0269(4) Uani d 1 . .
H H16C 0.177314 1.143658 1.016649 0.032 Uiso calc 1 . .
C C17C -0.0137(3) 1.3202(3) 0.77021(18) 0.0522(7) Uani d 1 . .
H H17G 0.069566 1.278060 0.747436 0.078 Uiso calc 1 . .
H H17H -0.027508 1.415097 0.733914 0.078 Uiso calc 1 . .
H H17I -0.097373 1.271299 0.765590 0.078 Uiso calc 1 . .
C C18C -0.1132(3) 1.3816(3) 0.9080(2) 0.0507(6) Uani d 1 . .
H H18G -0.200268 1.336462 0.905159 0.076 Uiso calc 1 . .
H H18H -0.124911 1.477420 0.873184 0.076 Uiso calc 1 . .
H H18I -0.093160 1.374728 0.971496 0.076 Uiso calc 1 . .

loop_
_atom_site_aniso_label
_atom_site_aniso_U_11
_atom_site_aniso_U_22
_atom_site_aniso_U_33
_atom_site_aniso_U_12
_atom_site_aniso_U_13
_atom_site_aniso_U_23
O1A 0.0747(12) 0.0358(9) 0.0325(9) 0.0204(8) -0.0159(8) -0.0075(7)
O2A 0.0375(8) 0.0324(8) 0.0288(8) 0.0122(6) -0.0072(6) -0.0106(6)
O3A 0.0346(8) 0.0255(7) 0.0274(8) -0.0074(6) 0.0032(6) -0.0075(6)
O4A 0.0343(8) 0.0333(8) 0.0312(8) -0.0004(6) -0.0042(6) -0.0150(6)
O5A 0.0255(7) 0.0239(7) 0.0336(8) 0.0025(5) 0.0026(6) -0.0033(6)
O6A 0.0278(7) 0.0356(8) 0.0326(8) 0.0039(6) 0.0045(6) -0.0042(6)
C1A 0.0398(12) 0.0343(11) 0.0354(12) 0.0114(9) -0.0134(10) -0.0101(10)
C2A 0.0425(12) 0.0278(10) 0.0281(11) 0.0067(9) -0.0107(9) -0.0071(9)
C3A 0.0315(11) 0.0247(10) 0.0267(11) 0.0028(8) -0.0029(9) -0.0066(8)
C4A 0.0430(15) 0.0520(16) 0.093(2) 0.0077(12) -0.0194(15) -0.0144(16)
C5A 0.0562(15) 0.0371(13) 0.0508(16) 0.0146(11) -0.0137(13) -0.0126(12)
C6A 0.0288(10) 0.0247(10) 0.0190(10) -0.0003(8) 0.0018(8) -0.0040(8)
C7A 0.0399(12) 0.0274(11) 0.0366(12) -0.0057(9) -0.0024(10) -0.0101(9)
C8A 0.0444(13) 0.0408(13) 0.0435(15) -0.0112(10) -0.0040(11) -0.0171(11)
C9A 0.075(2) 0.083(2) 0.0406(17) -0.0277(17) -0.0117(15) -0.0193(15)
C10A 0.0230(10) 0.0241(9) 0.0248(10) -0.0015(7) 0.0016(8) -0.0062(8)
C11A 0.0340(12) 0.0390(12) 0.0618(16) 0.0053(9) -0.0117(11) -0.0309(12)
C12A 0.0390(13) 0.0278(11) 0.0447(14) -0.0017(9) -0.0056(10) -0.0114(10)
C13A 0.0352(14) 0.0353(13) 0.082(2) -0.0049(10) -0.0050(13) -0.0056(13)
C14A 0.0242(10) 0.0312(10) 0.0296(11) 0.0043(8) -0.0005(8) -0.0053(9)
C15A 0.0257(10) 0.0307(11) 0.0403(13) -0.0019(8) 0.0013(9) -0.0046(9)
C16A 0.0275(10) 0.0238(10) 0.0262(11) -0.0016(8) -0.0008(8) -0.0055(8)
C17A 0.0479(14) 0.0345(12) 0.0462(14) 0.0075(10) 0.0031(11) -0.0138(11)
C18A 0.0346(13) 0.0530(15) 0.0448(14) 0.0010(10) -0.0101(11) -0.0069(12)
O1B 0.0763(12) 0.0408(9) 0.0311(9) -0.0230(8) 0.0103(9) -0.0082(7)
O2B 0.0403(8) 0.0304(7) 0.0300(8) -0.0115(6) 0.0011(7) -0.0088(6)
O3B 0.0317(7) 0.0284(7) 0.0229(7) 0.0074(6) -0.0044(6) -0.0058(6)
O4B 0.0285(7) 0.0328(7) 0.0248(7) 0.0034(6) -0.0034(6) -0.0127(6)
O5B 0.0290(7) 0.0242(7) 0.0412(9) -0.0035(6) -0.0046(6) -0.0074(6)
O6B 0.0249(7) 0.0372(8) 0.0595(11) -0.0051(6) 0.0014(7) -0.0138(8)
C1B 0.0464(13) 0.0377(12) 0.0339(12) -0.0159(10) 0.0074(10) -0.0070(10)
C2B 0.0366(11) 0.0319(11) 0.0284(11) -0.0061(9) 0.0054(9) -0.0077(9)
C3B 0.0301(10) 0.0247(10) 0.0286(11) -0.0038(8) -0.0035(9) -0.0073(8)
C4B 0.0400(15) 0.071(2) 0.093(3) -0.0154(14) 0.0089(16) -0.0174(18)
C5B 0.0757(18) 0.0349(13) 0.0469(15) -0.0200(12) 0.0114(14) -0.0095(11)
C6B 0.0266(10) 0.0246(9) 0.0186(10) 0.0025(8) -0.0048(8) -0.0047(8)
C7B 0.0415(12) 0.0228(10) 0.0322(12) 0.0048(8) 0.0054(10) -0.0025(9)
C8B 0.0521(14) 0.0247(11) 0.0388(13) -0.0036(10) 0.0081(12) -0.0091(10)
C9B 0.099(2) 0.0447(15) 0.0530(18) -0.0189(15) 0.0390(18) -0.0221(13)
C10B 0.0235(9) 0.0259(9) 0.0211(10) 0.0012(7) -0.0053(8) -0.0071(8)
C11B 0.0307(11) 0.0381(12) 0.0418(13) 0.0004(9) 0.0010(10) -0.0218(10)
C12B 0.0329(13) 0.0333(11) 0.0561(15) 0.0033(9) 0.0039(11) -0.0176(11)
C13B 0.0287(14) 0.0454(15) 0.105(3) 0.0034(10) -0.0077(14) -0.0237(15)
C14B 0.0264(10) 0.0310(11) 0.0383(12) -0.0048(8) 0.0004(9) -0.0112(9)
C15B 0.0237(10) 0.0289(11) 0.0530(15) 0.0005(8) -0.0030(10) -0.0110(10)
C16B 0.0289(10) 0.0242(10) 0.0295(11) -0.0013(8) 0.0005(9) -0.0086(8)
C17B 0.0446(14) 0.0544(15) 0.0473(15) -0.0084(11) -0.0028(12) -0.0242(13)
C18B 0.0512(15) 0.0502(15) 0.0462(15) -0.0180(12) 0.0085(12) -0.0108(12)
O1C 0.0450(10) 0.0533(10) 0.0343(9) 0.0033(8) 0.0074(8) -0.0155(8)
O2C 0.0427(8) 0.0354(8) 0.0274(8) 0.0150(6) -0.0067(7) -0.0123(6)
O3C 0.0303(7) 0.0322(7) 0.0280(8) -0.0051(6) 0.0008(6) -0.0101(6)
O4C 0.0501(9) 0.0298(7) 0.0241(7) -0.0007(7) -0.0121(7) -0.0095(6)
O5C 0.0305(8) 0.0260(7) 0.0391(9) 0.0024(6) -0.0080(6) -0.0027(6)
O6C 0.0409(8) 0.0206(7) 0.0436(9) 0.0025(6) -0.0083(7) -0.0083(6)
C1C 0.0404(13) 0.0441(13) 0.0321(13) 0.0120(10) -0.0018(10) -0.0170(10)
C2C 0.0470(13) 0.0326(11) 0.0291(12) 0.0058(9) -0.0024(10) -0.0125(10)
C3C 0.0337(11) 0.0263(10) 0.0244(11) 0.0030(8) -0.0028(9) -0.0059(8)
C4C 0.0623(16) 0.0388(13) 0.0438(15) 0.0168(11) 0.0012(12) -0.0153(11)
C5C 0.0460(16) 0.086(2) 0.079(2) 0.0208(14) -0.0141(15) -0.0476(19)
C6C 0.0318(10) 0.0254(10) 0.0184(9) -0.0018(8) 0.0011(8) -0.0061(8)
C7C 0.0331(12) 0.0444(13) 0.0535(15) -0.0027(10) -0.0076(11) -0.0227(12)
C8C 0.0467(13) 0.0387(13) 0.0458(14) 0.0014(10) -0.0174(11) -0.0132(12)
C9C 0.079(2) 0.0647(18) 0.0543(17) 0.0127(15) -0.0203(15) -0.0341(15)
C10C 0.0316(10) 0.0217(9) 0.0217(10) -0.0025(8) -0.0037(8) -0.0037(8)
C11C 0.0631(16) 0.0322(12) 0.0450(14) 0.0044(11) -0.0307(12) -0.0154(11)
C12C 0.0513(14) 0.0345(13) 0.0360(13) -0.0007(10) -0.0168(11) -0.0104(10)
C13C 0.0646(17) 0.0323(13) 0.0586(17) -0.0040(11) -0.0202(14) -0.0133(12)
C14C 0.0403(12) 0.0233(10) 0.0375(12) 0.0031(9) -0.0108(10) -0.0065(9)
C15C 0.0345(11) 0.0217(10) 0.0379(12) 0.0001(8) -0.0049(9) -0.0063(9)
C16C 0.0287(10) 0.0263(10) 0.0248(10) 0.0006(8) -0.0045(8) -0.0059(8)
C17C 0.0766(19) 0.0367(13) 0.0420(15) 0.0062(12) -0.0240(14) -0.0088(11)
C18C 0.0444(14) 0.0398(13) 0.0703(19) 0.0097(11) -0.0086(13) -0.0213(13)

loop_
_atom_type_symbol
_atom_type_description
_atom_type_scat_dispersion_real
_atom_type_scat_dispersion_imag
_atom_type_scat_source
C C 0.0033 0.0016 'International Tables Vol C Tables 4.2.6.8 and 6.1.1.4'
H H 0.0000 0.0000 'International Tables Vol C Tables 4.2.6.8 and 6.1.1.4'
O O 0.0106 0.0060 'International Tables Vol C Tables 4.2.6.8 and 6.1.1.4'

loop_
_geom_angle_atom_site_label_1
_geom_angle_atom_site_label_2
_geom_angle_atom_site_label_3
_geom_angle_site_symmetry_1
_geom_angle_site_symmetry_3
_geom_angle
_geom_angle_publ_flag
C2A O1A C1A . . 107.92(17) ?
C1A O2A C3A . . 106.52(15) ?
C6A O3A C7A . . 115.53(14) ?
C10A O4A C11A . . 115.33(16) ?
C14A O5A C16A . . 108.14(13) ?
C14A O6A C15A . . 106.41(15) ?
O1A C1A C4A . . 111.1(2) ?
O1A C1A C5A . . 107.81(19) ?
O2A C1A O1A . . 103.83(16) ?
O2A C1A C4A . . 111.7(2) ?
O2A C1A C5A . . 108.97(18) ?
C5A C1A C4A . . 113.0(2) ?
O1A C2A H2AA . . 110.7 ?
O1A C2A H2AB . . 110.7 ?
O1A C2A C3A . . 105.18(16) ?
H2AA C2A H2AB . . 108.8 ?
C3A C2A H2AA . . 110.7 ?
C3A C2A H2AB . . 110.7 ?
O2A C3A C2A . . 103.38(16) ?
O2A C3A H3A . . 109.3 ?
O2A C3A C6A . . 108.86(16) ?
C2A C3A H3A . . 109.3 ?
C6A C3A C2A . . 116.55(16) ?
C6A C3A H3A . . 109.3 ?
C1A C4A H4AA . . 109.5 ?
C1A C4A H4AB . . 109.5 ?
C1A C4A H4AC . . 109.5 ?
H4AA C4A H4AB . . 109.5 ?
H4AA C4A H4AC . . 109.5 ?
H4AB C4A H4AC . . 109.5 ?
C1A C5A H5AA . . 109.5 ?
C1A C5A H5AB . . 109.5 ?
C1A C5A H5AC . . 109.5 ?
H5AA C5A H5AB . . 109.5 ?
H5AA C5A H5AC . . 109.5 ?
H5AB C5A H5AC . . 109.5 ?
O3A C6A C3A . . 113.10(16) ?
O3A C6A H6A . . 108.3 ?
O3A C6A C10A . . 107.26(14) ?
C3A C6A H6A . . 108.3 ?
C3A C6A C10A . . 111.46(16) ?
C10A C6A H6A . . 108.3 ?
O3A C7A H7AA . . 108.9 ?
O3A C7A H7AB . . 108.9 ?
O3A C7A C8A . . 113.23(18) ?
H7AA C7A H7AB . . 107.7 ?
C8A C7A H7AA . . 108.9 ?
C8A C7A H7AB . . 108.9 ?
C9A C8A C7A . . 177.6(3) ?
C8A C9A H9A . . 180.0 ?
O4A C10A C6A . . 108.87(16) ?
O4A C10A H10A . . 108.7 ?
O4A C10A C16A . . 110.70(14) ?
C6A C10A H10A . . 108.7 ?
C16A C10A C6A . . 111.23(15) ?
C16A C10A H10A . . 108.7 ?
O4A C11A H11A . . 109.2 ?
O4A C11A H11B . . 109.2 ?
O4A C11A C12A . . 112.26(17) ?
H11A C11A H11B . . 107.9 ?
C12A C11A H11A . . 109.2 ?
C12A C11A H11B . . 109.2 ?
C13A C12A C11A . . 178.6(3) ?
C12A C13A H13A . . 180.0 ?
O5A C14A C17A . . 108.41(16) ?
O5A C14A C18A . . 110.89(17) ?
O6A C14A O5A . . 103.97(15) ?
O6A C14A C17A . . 108.75(17) ?
O6A C14A C18A . . 111.37(17) ?
C17A C14A C18A . . 113.02(19) ?
O6A C15A H15A . . 110.9 ?
O6A C15A H15B . . 110.9 ?
O6A C15A C16A . . 104.47(15) ?
H15A C15A H15B . . 108.9 ?
C16A C15A H15A . . 110.9 ?
C16A C15A H15B . . 110.9 ?
O5A C16A C10A . . 108.88(15) ?
O5A C16A C15A . . 103.72(15) ?
O5A C16A H16A . . 109.9 ?
C10A C16A C15A . . 114.47(17) ?
C10A C16A H16A . . 109.9 ?
C15A C16A H16A . . 109.9 ?
C14A C17A H17A . . 109.5 ?
C14A C17A H17B . . 109.5 ?
C14A C17A H17C . . 109.5 ?
H17A C17A H17B . . 109.5 ?
H17A C17A H17C . . 109.5 ?
H17B C17A H17C . . 109.5 ?
C14A C18A H18A . . 109.5 ?
C14A C18A H18B . . 109.5 ?
C14A C18A H18C . . 109.5 ?
H18A C18A H18B . . 109.5 ?
H18A C18A H18C . . 109.5 ?
H18B C18A H18C . . 109.5 ?
C1B O1B C2B . . 107.75(16) ?
C1B O2B C3B . . 106.77(15) ?
C6B O3B C7B . . 114.46(15) ?
C11B O4B C10B . . 114.60(16) ?
C14B O5B C16B . . 109.25(15) ?
C14B O6B C15B . . 106.73(14) ?
O1B C1B C4B . . 111.2(2) ?
O1B C1B C5B . . 108.4(2) ?
O2B C1B O1B . . 104.31(16) ?
O2B C1B C4B . . 111.1(2) ?
O2B C1B C5B . . 108.03(18) ?
C5B C1B C4B . . 113.3(2) ?
O1B C2B H2BA . . 110.7 ?
O1B C2B H2BB . . 110.7 ?
O1B C2B C3B . . 105.13(16) ?
H2BA C2B H2BB . . 108.8 ?
C3B C2B H2BA . . 110.7 ?
C3B C2B H2BB . . 110.7 ?
O2B C3B C2B . . 103.53(15) ?
O2B C3B H3B . . 109.5 ?
O2B C3B C6B . . 108.31(15) ?
C2B C3B H3B . . 109.5 ?
C6B C3B C2B . . 116.29(17) ?
C6B C3B H3B . . 109.5 ?
C1B C4B H4BA . . 109.5 ?
C1B C4B H4BB . . 109.5 ?
C1B C4B H4BC . . 109.5 ?
H4BA C4B H4BB . . 109.5 ?
H4BA C4B H4BC . . 109.5 ?
H4BB C4B H4BC . . 109.5 ?
C1B C5B H5BA . . 109.5 ?
C1B C5B H5BB . . 109.5 ?
C1B C5B H5BC . . 109.5 ?
H5BA C5B H5BB . . 109.5 ?
H5BA C5B H5BC . . 109.5 ?
H5BB C5B H5BC . . 109.5 ?
O3B C6B C3B . . 111.80(15) ?
O3B C6B H6B . . 108.4 ?
O3B C6B C10B . . 108.72(15) ?
C3B C6B H6B . . 108.4 ?
C10B C6B C3B . . 111.05(15) ?
C10B C6B H6B . . 108.4 ?
O3B C7B H7BA . . 109.1 ?
O3B C7B H7BB . . 109.1 ?
O3B C7B C8B . . 112.38(16) ?
H7BA C7B H7BB . . 107.9 ?
C8B C7B H7BA . . 109.1 ?
C8B C7B H7BB . . 109.1 ?
C9B C8B C7B . . 178.5(3) ?
C8B C9B H9B . . 180.0 ?
O4B C10B C6B . . 108.79(15) ?
O4B C10B H10B . . 108.1 ?
O4B C10B C16B . . 111.48(15) ?
C6B C10B H10B . . 108.1 ?
C16B C10B C6B . . 112.16(15) ?
C16B C10B H10B . . 108.1 ?
O4B C11B H11C . . 109.2 ?
O4B C11B H11D . . 109.2 ?
O4B C11B C12B . . 112.20(16) ?
H11C C11B H11D . . 107.9 ?
C12B C11B H11C . . 109.2 ?
C12B C11B H11D . . 109.2 ?
C13B C12B C11B . . 175.3(2) ?
C12B C13B H13B . . 180.0 ?
O5B C14B C17B . . 108.60(16) ?
O5B C14B C18B . . 109.72(19) ?
O6B C14B O5B . . 105.49(15) ?
O6B C14B C17B . . 111.8(2) ?
O6B C14B C18B . . 107.34(17) ?
C17B C14B C18B . . 113.59(19) ?
O6B C15B H15C . . 111.3 ?
O6B C15B H15D . . 111.3 ?
O6B C15B C16B . . 102.53(17) ?
H15C C15B H15D . . 109.2 ?
C16B C15B H15C . . 111.3 ?
C16B C15B H15D . . 111.3 ?
O5B C16B C10B . . 107.92(15) ?
O5B C16B C15B . . 103.46(15) ?
O5B C16B H16B . . 109.4 ?
C10B C16B H16B . . 109.4 ?
C15B C16B C10B . . 117.00(18) ?
C15B C16B H16B . . 109.4 ?
C14B C17B H17D . . 109.5 ?
C14B C17B H17E . . 109.5 ?
C14B C17B H17F . . 109.5 ?
H17D C17B H17E . . 109.5 ?
H17D C17B H17F . . 109.5 ?
H17E C17B H17F . . 109.5 ?
C14B C18B H18D . . 109.5 ?
C14B C18B H18E . . 109.5 ?
C14B C18B H18F . . 109.5 ?
H18D C18B H18E . . 109.5 ?
H18D C18B H18F . . 109.5 ?
H18E C18B H18F . . 109.5 ?
C1C O1C C2C . . 107.30(16) ?
C3C O2C C1C . . 107.38(15) ?
C6C O3C C7C . . 114.70(16) ?
C10C O4C C11C . . 114.88(17) ?
C14C O5C C16C . . 109.83(15) ?
C14C O6C C15C . . 106.49(14) ?
O1C C1C O2C . . 103.88(17) ?
O1C C1C C4C . . 111.61(19) ?
O1C C1C C5C . . 109.0(2) ?
O2C C1C C4C . . 109.82(18) ?
O2C C1C C5C . . 108.56(18) ?
C5C C1C C4C . . 113.5(2) ?
O1C C2C H2CA . . 110.9 ?
O1C C2C H2CB . . 110.9 ?
O1C C2C C3C . . 104.41(18) ?
H2CA C2C H2CB . . 108.9 ?
C3C C2C H2CA . . 110.9 ?
C3C C2C H2CB . . 110.9 ?
O2C C3C C2C . . 103.92(16) ?
O2C C3C H3C . . 109.3 ?
O2C C3C C6C . . 108.41(15) ?
C2C C3C H3C . . 109.3 ?
C6C C3C C2C . . 116.41(17) ?
C6C C3C H3C . . 109.3 ?
C1C C4C H4CA . . 109.5 ?
C1C C4C H4CB . . 109.5 ?
C1C C4C H4CC . . 109.5 ?
H4CA C4C H4CB . . 109.5 ?
H4CA C4C H4CC . . 109.5 ?
H4CB C4C H4CC . . 109.5 ?
C1C C5C H5CA . . 109.5 ?
C1C C5C H5CB . . 109.5 ?
C1C C5C H5CC . . 109.5 ?
H5CA C5C H5CB . . 109.5 ?
H5CA C5C H5CC . . 109.5 ?
H5CB C5C H5CC . . 109.5 ?
O3C C6C C3C . . 111.51(15) ?
O3C C6C H6C . . 108.1 ?
O3C C6C C10C . . 108.76(15) ?
C3C C6C H6C . . 108.1 ?
C10C C6C C3C . . 112.04(16) ?
C10C C6C H6C . . 108.1 ?
O3C C7C H7CA . . 109.1 ?
O3C C7C H7CB . . 109.1 ?
O3C C7C C8C . . 112.40(19) ?
H7CA C7C H7CB . . 107.9 ?
C8C C7C H7CA . . 109.1 ?
C8C C7C H7CB . . 109.1 ?
C9C C8C C7C . . 179.2(3) ?
C8C C9C H9C . . 180.0 ?
O4C C10C C6C . . 109.45(15) ?
O4C C10C H10C . . 107.8 ?
O4C C10C C16C . . 110.75(16) ?
C6C C10C H10C . . 107.8 ?
C6C C10C C16C . . 112.93(16) ?
C16C C10C H10C . . 107.8 ?
O4C C11C H11E . . 109.2 ?
O4C C11C H11F . . 109.2 ?
O4C C11C C12C . . 112.1(2) ?
H11E C11C H11F . . 107.9 ?
C12C C11C H11E . . 109.2 ?
C12C C11C H11F . . 109.2 ?
C13C C12C C11C . . 177.6(3) ?
C12C C13C H13C . . 180.0 ?
O5C C14C C17C . . 109.69(17) ?
O5C C14C C18C . . 109.09(19) ?
O6C C14C O5C . . 105.14(17) ?
O6C C14C C17C . . 111.3(2) ?
O6C C14C C18C . . 108.26(17) ?
C17C C14C C18C . . 113.0(2) ?
O6C C15C H15E . . 111.3 ?
O6C C15C H15F . . 111.3 ?
O6C C15C C16C . . 102.10(16) ?
H15E C15C H15F . . 109.2 ?
C16C C15C H15E . . 111.3 ?
C16C C15C H15F . . 111.3 ?
O5C C16C C10C . . 108.28(15) ?
O5C C16C C15C . . 103.24(16) ?
O5C C16C H16C . . 109.4 ?
C10C C16C H16C . . 109.4 ?
C15C C16C C10C . . 116.94(16) ?
C15C C16C H16C . . 109.4 ?
C14C C17C H17G . . 109.5 ?
C14C C17C H17H . . 109.5 ?
C14C C17C H17I . . 109.5 ?
H17G C17C H17H . . 109.5 ?
H17G C17C H17I . . 109.5 ?
H17H C17C H17I . . 109.5 ?
C14C C18C H18G . . 109.5 ?
C14C C18C H18H . . 109.5 ?
C14C C18C H18I . . 109.5 ?
H18G C18C H18H . . 109.5 ?
H18G C18C H18I . . 109.5 ?
H18H C18C H18I . . 109.5 ?

loop_
_geom_bond_atom_site_label_1
_geom_bond_atom_site_label_2
_geom_bond_site_symmetry_2
_geom_bond_distance
_geom_bond_publ_flag
O1A C1A . 1.429(3) ?
O1A C2A . 1.423(3) ?
O2A C1A . 1.424(3) ?
O2A C3A . 1.440(2) ?
O3A C6A . 1.430(2) ?
O3A C7A . 1.431(2) ?
O4A C10A . 1.427(2) ?
O4A C11A . 1.429(2) ?
O5A C14A . 1.429(2) ?
O5A C16A . 1.436(2) ?
O6A C14A . 1.422(3) ?
O6A C15A . 1.428(2) ?
C1A C4A . 1.506(4) ?
C1A C5A . 1.503(3) ?
C2A H2AA . 0.9900 ?
C2A H2AB . 0.9900 ?
C2A C3A . 1.532(3) ?
C3A H3A . 1.0000 ?
C3A C6A . 1.514(3) ?
C4A H4AA . 0.9800 ?
C4A H4AB . 0.9800 ?
C4A H4AC . 0.9800 ?
C5A H5AA . 0.9800 ?
C5A H5AB . 0.9800 ?
C5A H5AC . 0.9800 ?
C6A H6A . 1.0000 ?
C6A C10A . 1.529(2) ?
C7A H7AA . 0.9900 ?
C7A H7AB . 0.9900 ?
C7A C8A . 1.460(3) ?
C8A C9A . 1.176(4) ?
C9A H9A . 0.9500 ?
C10A H10A . 1.0000 ?
C10A C16A . 1.521(3) ?
C11A H11A . 0.9900 ?
C11A H11B . 0.9900 ?
C11A C12A . 1.461(3) ?
C12A C13A . 1.176(3) ?
C13A H13A . 0.9500 ?
C14A C17A . 1.509(3) ?
C14A C18A . 1.510(3) ?
C15A H15A . 0.9900 ?
C15A H15B . 0.9900 ?
C15A C16A . 1.541(3) ?
C16A H16A . 1.0000 ?
C17A H17A . 0.9800 ?
C17A H17B . 0.9800 ?
C17A H17C . 0.9800 ?
C18A H18A . 0.9800 ?
C18A H18B . 0.9800 ?
C18A H18C . 0.9800 ?
O1B C1B . 1.424(3) ?
O1B C2B . 1.424(2) ?
O2B C1B . 1.419(2) ?
O2B C3B . 1.439(2) ?
O3B C6B . 1.428(2) ?
O3B C7B . 1.439(2) ?
O4B C10B . 1.433(2) ?
O4B C11B . 1.432(2) ?
O5B C14B . 1.436(2) ?
O5B C16B . 1.439(2) ?
O6B C14B . 1.426(3) ?
O6B C15B . 1.435(3) ?
C1B C4B . 1.510(4) ?
C1B C5B . 1.509(3) ?
C2B H2BA . 0.9900 ?
C2B H2BB . 0.9900 ?
C2B C3B . 1.531(3) ?
C3B H3B . 1.0000 ?
C3B C6B . 1.527(3) ?
C4B H4BA . 0.9800 ?
C4B H4BB . 0.9800 ?
C4B H4BC . 0.9800 ?
C5B H5BA . 0.9800 ?
C5B H5BB . 0.9800 ?
C5B H5BC . 0.9800 ?
C6B H6B . 1.0000 ?
C6B C10B . 1.524(2) ?
C7B H7BA . 0.9900 ?
C7B H7BB . 0.9900 ?
C7B C8B . 1.462(3) ?
C8B C9B . 1.166(3) ?
C9B H9B . 0.9500 ?
C10B H10B . 1.0000 ?
C10B C16B . 1.520(3) ?
C11B H11C . 0.9900 ?
C11B H11D . 0.9900 ?
C11B C12B . 1.458(3) ?
C12B C13B . 1.184(4) ?
C13B H13B . 0.9500 ?
C14B C17B . 1.502(3) ?
C14B C18B . 1.506(3) ?
C15B H15C . 0.9900 ?
C15B H15D . 0.9900 ?
C15B C16B . 1.510(3) ?
C16B H16B . 1.0000 ?
C17B H17D . 0.9800 ?
C17B H17E . 0.9800 ?
C17B H17F . 0.9800 ?
C18B H18D . 0.9800 ?
C18B H18E . 0.9800 ?
C18B H18F . 0.9800 ?
O1C C1C . 1.413(3) ?
O1C C2C . 1.422(3) ?
O2C C1C . 1.439(2) ?
O2C C3C . 1.434(3) ?
O3C C6C . 1.433(2) ?
O3C C7C . 1.434(3) ?
O4C C10C . 1.424(2) ?
O4C C11C . 1.436(3) ?
O5C C14C . 1.432(3) ?
O5C C16C . 1.436(2) ?
O6C C14C . 1.425(3) ?
O6C C15C . 1.440(3) ?
C1C C4C . 1.513(3) ?
C1C C5C . 1.500(4) ?
C2C H2CA . 0.9900 ?
C2C H2CB . 0.9900 ?
C2C C3C . 1.544(3) ?
C3C H3C . 1.0000 ?
C3C C6C . 1.528(3) ?
C4C H4CA . 0.9800 ?
C4C H4CB . 0.9800 ?
C4C H4CC . 0.9800 ?
C5C H5CA . 0.9800 ?
C5C H5CB . 0.9800 ?
C5C H5CC . 0.9800 ?
C6C H6C . 1.0000 ?
C6C C10C . 1.518(3) ?
C7C H7CA . 0.9900 ?
C7C H7CB . 0.9900 ?
C7C C8C . 1.460(3) ?
C8C C9C . 1.174(4) ?
C9C H9C . 0.9500 ?
C10C H10C . 1.0000 ?
C10C C16C . 1.529(3) ?
C11C H11E . 0.9900 ?
C11C H11F . 0.9900 ?
C11C C12C . 1.472(3) ?
C12C C13C . 1.177(3) ?
C13C H13C . 0.9500 ?
C14C C17C . 1.510(3) ?
C14C C18C . 1.511(3) ?
C15C H15E . 0.9900 ?
C15C H15F . 0.9900 ?
C15C C16C . 1.522(3) ?
C16C H16C . 1.0000 ?
C17C H17G . 0.9800 ?
C17C H17H . 0.9800 ?
C17C H17I . 0.9800 ?
C18C H18G . 0.9800 ?
C18C H18H . 0.9800 ?
C18C H18I . 0.9800 ?

loop_
_geom_hbond_atom_site_label_D
_geom_hbond_atom_site_label_H
_geom_hbond_atom_site_label_A
_geom_hbond_site_symmetry_A
_geom_hbond_distance_DH
_geom_hbond_distance_HA
_geom_hbond_distance_DA
_geom_hbond_angle_DHA
_geom_hbond_publ_flag
C7A H7AA O1B 1_445 0.99 2.55 3.393(3) 142.5 yes
C9A H9A O6C 1_544 0.95 2.58 3.375(3) 140.8 yes
C13A H13A O6A 1_655 0.95 2.34 3.246(3) 158.2 yes
C18A H18B O5C 1_554 0.98 2.62 3.581(3) 168.1 yes
C5B H5BA O3A 1_665 0.98 2.59 3.525(3) 160.0 yes
C9B H9B O3C . 0.95 2.19 3.121(3) 167.1 yes
C13B H13B O6B 1_655 0.95 2.21 3.138(3) 164.7 yes
C16B H16B O1C . 1.00 2.69 3.584(2) 149.1 yes
C4C H4CB O2A 1_556 0.98 2.57 3.536(3) 169.1 yes
C6C H6C O5A 1_556 1.00 2.67 3.458(2) 135.7 yes
C9C H9C O2A 1_566 0.95 2.71 3.542(3) 146.6 yes
C11C H11E O2B 1_455 0.99 2.38 3.372(3) 176.9 yes
C13C H13C O6C 1_545 0.95 2.34 3.278(3) 167.8 yes

loop_
_geom_torsion_atom_site_label_1
_geom_torsion_atom_site_label_2
_geom_torsion_atom_site_label_3
_geom_torsion_atom_site_label_4
_geom_torsion_site_symmetry_1
_geom_torsion_site_symmetry_2
_geom_torsion_site_symmetry_3
_geom_torsion_site_symmetry_4
_geom_torsion
_geom_torsion_publ_flag
O1A C2A C3A O2A . . . . 8.0(2) ?
O1A C2A C3A C6A . . . . 127.32(18) ?
O2A C3A C6A O3A . . . . 71.97(19) ?
O2A C3A C6A C10A . . . . -167.08(14) ?
O3A C6A C10A O4A . . . . 69.86(18) ?
O3A C6A C10A C16A . . . . -52.4(2) ?
O4A C10A C16A O5A . . . . 79.35(18) ?
O4A C10A C16A C15A . . . . -36.2(2) ?
O6A C15A C16A O5A . . . . -7.5(2) ?
O6A C15A C16A C10A . . . . 111.01(18) ?
C1A O1A C2A C3A . . . . 14.6(2) ?
C1A O2A C3A C2A . . . . -27.7(2) ?
C1A O2A C3A C6A . . . . -152.24(16) ?
C2A O1A C1A O2A . . . . -31.9(2) ?
C2A O1A C1A C4A . . . . 88.2(2) ?
C2A O1A C1A C5A . . . . -147.4(2) ?
C2A C3A C6A O3A . . . . -44.4(2) ?
C2A C3A C6A C10A . . . . 76.6(2) ?
C3A O2A C1A O1A . . . . 37.2(2) ?
C3A O2A C1A C4A . . . . -82.5(2) ?
C3A O2A C1A C5A . . . . 151.93(18) ?
C3A C6A C10A O4A . . . . -54.44(19) ?
C3A C6A C10A C16A . . . . -176.68(15) ?
C6A O3A C7A C8A . . . . -58.6(2) ?
C6A C10A C16A O5A . . . . -159.48(15) ?
C6A C10A C16A C15A . . . . 85.0(2) ?
C7A O3A C6A C3A . . . . -88.7(2) ?
C7A O3A C6A C10A . . . . 148.04(17) ?
C10A O4A C11A C12A . . . . -86.2(2) ?
C11A O4A C10A C6A . . . . 142.53(16) ?
C11A O4A C10A C16A . . . . -94.91(19) ?
C14A O5A C16A C10A . . . . -137.44(16) ?
C14A O5A C16A C15A . . . . -15.2(2) ?
C14A O6A C15A C16A . . . . 27.5(2) ?
C15A O6A C14A O5A . . . . -37.32(19) ?
C15A O6A C14A C17A . . . . -152.68(17) ?
C15A O6A C14A C18A . . . . 82.1(2) ?
C16A O5A C14A O6A . . . . 32.5(2) ?
C16A O5A C14A C17A . . . . 148.07(17) ?
C16A O5A C14A C18A . . . . -87.3(2) ?
O1B C2B C3B O2B . . . . 6.1(2) ?
O1B C2B C3B C6B . . . . 124.74(18) ?
O2B C3B C6B O3B . . . . 74.95(19) ?
O2B C3B C6B C10B . . . . -163.43(16) ?
O3B C6B C10B O4B . . . . 62.37(18) ?
O3B C6B C10B C16B . . . . -61.4(2) ?
O4B C10B C16B O5B . . . . 67.6(2) ?
O4B C10B C16B C15B . . . . -48.5(2) ?
O6B C15B C16B O5B . . . . 30.37(19) ?
O6B C15B C16B C10B . . . . 148.86(16) ?
C1B O1B C2B C3B . . . . 15.7(2) ?
C1B O2B C3B C2B . . . . -25.8(2) ?
C1B O2B C3B C6B . . . . -149.86(18) ?
C2B O1B C1B O2B . . . . -32.1(2) ?
C2B O1B C1B C4B . . . . 87.8(2) ?
C2B O1B C1B C5B . . . . -146.99(19) ?
C2B C3B C6B O3B . . . . -41.0(2) ?
C2B C3B C6B C10B . . . . 80.6(2) ?
C3B O2B C1B O1B . . . . 36.2(2) ?
C3B O2B C1B C4B . . . . -83.7(2) ?
C3B O2B C1B C5B . . . . 151.4(2) ?
C3B C6B C10B O4B . . . . -61.0(2) ?
C3B C6B C10B C16B . . . . 175.18(16) ?
C6B O3B C7B C8B . . . . -72.8(2) ?
C6B C10B C16B O5B . . . . -170.17(16) ?
C6B C10B C16B C15B . . . . 73.8(2) ?
C7B O3B C6B C3B . . . . -88.03(18) ?
C7B O3B C6B C10B . . . . 149.01(15) ?
C10B O4B C11B C12B . . . . -63.2(2) ?
C11B O4B C10B C6B . . . . 138.17(16) ?
C11B O4B C10B C16B . . . . -97.64(19) ?
C14B O5B C16B C10B . . . . -139.19(17) ?
C14B O5B C16B C15B . . . . -14.6(2) ?
C14B O6B C15B C16B . . . . -35.9(2) ?
C15B O6B C14B O5B . . . . 27.4(2) ?
C15B O6B C14B C17B . . . . -90.5(2) ?
C15B O6B C14B C18B . . . . 144.34(19) ?
C16B O5B C14B O6B . . . . -7.0(2) ?
C16B O5B C14B C17B . . . . 112.93(19) ?
C16B O5B C14B C18B . . . . -122.38(18) ?
O1C C2C C3C O2C . . . . -4.1(2) ?
O1C C2C C3C C6C . . . . 115.03(19) ?
O2C C3C C6C O3C . . . . 73.42(19) ?
O2C C3C C6C C10C . . . . -164.40(15) ?
O3C C6C C10C O4C . . . . 63.06(18) ?
O3C C6C C10C C16C . . . . -60.82(19) ?
O4C C10C C16C O5C . . . . 66.19(19) ?
O4C C10C C16C C15C . . . . -49.8(2) ?
O6C C15C C16C O5C . . . . 29.57(19) ?
O6C C15C C16C C10C . . . . 148.32(17) ?
C1C O1C C2C C3C . . . . 25.1(2) ?
C1C O2C C3C C2C . . . . -17.9(2) ?
C1C O2C C3C C6C . . . . -142.36(16) ?
C2C O1C C1C O2C . . . . -36.6(2) ?
C2C O1C C1C C4C . . . . 81.6(2) ?
C2C O1C C1C C5C . . . . -152.21(18) ?
C2C C3C C6C O3C . . . . -43.2(2) ?
C2C C3C C6C C10C . . . . 79.0(2) ?
C3C O2C C1C O1C . . . . 33.7(2) ?
C3C O2C C1C C4C . . . . -85.8(2) ?
C3C O2C C1C C5C . . . . 149.6(2) ?
C3C C6C C10C O4C . . . . -60.68(19) ?
C3C C6C C10C C16C . . . . 175.45(15) ?
C6C O3C C7C C8C . . . . -75.3(2) ?
C6C C10C C16C O5C . . . . -170.65(15) ?
C6C C10C C16C C15C . . . . 73.3(2) ?
C7C O3C C6C C3C . . . . -88.57(19) ?
C7C O3C C6C C10C . . . . 147.38(16) ?
C10C O4C C11C C12C . . . . -88.7(2) ?
C11C O4C C10C C6C . . . . 140.16(17) ?
C11C O4C C10C C16C . . . . -94.69(19) ?
C14C O5C C16C C10C . . . . -136.98(16) ?
C14C O5C C16C C15C . . . . -12.4(2) ?
C14C O6C C15C C16C . . . . -36.9(2) ?
C15C O6C C14C O5C . . . . 29.9(2) ?
C15C O6C C14C C17C . . . . -88.8(2) ?
C15C O6C C14C C18C . . . . 146.37(19) ?
C16C O5C C14C O6C . . . . -10.0(2) ?
C16C O5C C14C C17C . . . . 109.8(2) ?
C16C O5C C14C C18C . . . . -125.87(19) ?

_cod_database_fobs_code 2022683
